data_4313406
loop_
_publ_author_name
'Pascal Pellon'
'Gr\'egory Gachot'
'J\'erome Le Bris'
'St\'ephane Marchin'
'Roger Carlier'
'Dominique Lorcy'

_publ_section_title
;
 Complexing Ability of the Versatile, Redox-Active,
 3-[3-(Diphenylphosphino)propylthio]-
 -3',4,4'-trimethyl-tetrathiafulvalene Ligand
;
_journal_name_full 'Inorganic Chemistry'
_journal_page_first 2056
_journal_page_last 2060
_journal_paper_doi 10.1021/ic026186f
_journal_volume 42
_journal_year 2003
_chemical_compound_source 'synthesis as described'
_chemical_formula_moiety 'C52 H50 Mo O4 P2 S10, C1 H2 Cl2'
_chemical_formula_structural 'C53 H52 MO1 P2 O4 S10 Cl2'
_chemical_formula_sum 'C53 H52 Cl2 Mo O4 P2 S10'
_chemical_formula_weight 1302.33
_chemical_name_common 'Compound X'
_chemical_name_systematic
;
 ?
;
_space_group_IT_number 2
_symmetry_cell_setting triclinic
_symmetry_Int_Tables_number 2
_symmetry_space_group_name_Hall '-P 1'
_symmetry_space_group_name_H-M 'P -1'
_atom_sites_solution_hydrogens geom
_atom_sites_solution_primary direct
_atom_sites_solution_secondary difmap
_audit_conform_dict_location ftp://ftp.iucr.org/pub/cif_core.dic
_audit_conform_dict_name cif_core.dic
_audit_conform_dict_version 2.2
_audit_creation_date 2001-07-18T11:29:49-00:00
_audit_creation_method 'WinGX routine CIF_UPDATE'
_cell_angle_alpha 85.5664(8)
_cell_angle_beta 73.1536(8)
_cell_angle_gamma 77.2220(10)
_cell_formula_units_Z 2
_cell_length_a 12.5784(2)
_cell_length_b 13.5208(3)
_cell_length_c 18.6103(5)
_cell_measurement_reflns_used 68049
_cell_measurement_temperature 293(2)
_cell_measurement_theta_max 26.022
_cell_measurement_theta_min 0.998
_cell_measurement_wavelength 0.71073
_cell_volume 2953.91(11)
_computing_cell_refinement 'HKL Scalepack (Otwinowski & Minor 1997)'
_computing_data_collection 'Collect (Nonius BV, 1997-2000)'
_computing_data_reduction 'HKL Denzo and Scalepack (Otwinowski & Minor 1997)'
_computing_molecular_graphics 'Ortep-3 for Windows (Farrugia, 1997)'
_computing_publication_material 'WinGX publication routines (Farrugia, 1999)'
_computing_structure_refinement 'SHELXL-97 (Sheldrick, 1997)'
_computing_structure_solution 'SHELXS-97 (Sheldrick, 1997)'
_diffrn_ambient_temperature 293(2)
_diffrn_detector 'CCD plate'
_diffrn_measured_fraction_theta_full 0.995
_diffrn_measured_fraction_theta_max 0.995
_diffrn_measurement_device '95mm CCD camera on \k-goniostat'
_diffrn_measurement_device_type KappaCCD
_diffrn_measurement_method 'CCD rotation images, thick slices'
_diffrn_orient_matrix_type 'by Nonius Collect from scalepack cell'
_diffrn_orient_matrix_UB_11 -0.466661E-1
_diffrn_orient_matrix_UB_12 -0.709153E-1
_diffrn_orient_matrix_UB_13 0.24989E-2
_diffrn_orient_matrix_UB_21 0.32436E-2
_diffrn_orient_matrix_UB_22 0.193678E-1
_diffrn_orient_matrix_UB_23 0.732594E-1
_diffrn_orient_matrix_UB_31 -0.357643E-1
_diffrn_orient_matrix_UB_32 0.420289E-1
_diffrn_orient_matrix_UB_33 -0.103498E-1
_diffrn_radiation_monochromator graphite
_diffrn_radiation_probe x-ray
_diffrn_radiation_type MoK\a
_diffrn_radiation_wavelength 0.71069
_diffrn_reflns_av_R_equivalents 0.0749
_diffrn_reflns_av_unetI/netI 0.0512
_diffrn_reflns_limit_h_max 15
_diffrn_reflns_limit_h_min -15
_diffrn_reflns_limit_k_max 16
_diffrn_reflns_limit_k_min -16
_diffrn_reflns_limit_l_max 22
_diffrn_reflns_limit_l_min -22
_diffrn_reflns_number 56183
_diffrn_reflns_theta_full 26.11
_diffrn_reflns_theta_max 26.11
_diffrn_reflns_theta_min 1.91
_diffrn_source 'Enraf Nonius FR590'
_exptl_absorpt_coefficient_mu 0.763
_exptl_absorpt_correction_T_max 1.0144
_exptl_absorpt_correction_T_min 0.9344
_exptl_absorpt_correction_type multi-scan
_exptl_absorpt_process_details
;
        [c.f. r.h. blessing, acta cryst. (1995), a51, 33-38]
;
_exptl_crystal_colour orange
_exptl_crystal_density_diffrn 1.464
_exptl_crystal_density_method 'not measured'
_exptl_crystal_description prism
_exptl_crystal_F_000 1336
_exptl_crystal_size_max 0.09
_exptl_crystal_size_mid 0.05
_exptl_crystal_size_min 0.018
_refine_diff_density_max 0.728
_refine_diff_density_min -1.08
_refine_diff_density_rms 0.083
_refine_ls_extinction_coef 0.0040(6)
_refine_ls_extinction_expression Fc^*^=kFc[1+0.001xFc^2^\l^3^/sin(2\q)]^-1/4^
_refine_ls_extinction_method SHELXL
_refine_ls_goodness_of_fit_ref 1.053
_refine_ls_hydrogen_treatment mixed
_refine_ls_matrix_type full
_refine_ls_number_parameters 641
_refine_ls_number_reflns 11699
_refine_ls_number_restraints 0
_refine_ls_restrained_S_all 1.053
_refine_ls_R_factor_all 0.0808
_refine_ls_R_factor_gt 0.0562
_refine_ls_shift/su_max 0.001
_refine_ls_shift/su_mean 0
_refine_ls_structure_factor_coef Fsqd
_refine_ls_weighting_details 'calc w=1/[\s^2^(Fo^2^)+(0.0902P)^2^+2.2364P] where P=(Fo^2^+2Fc^2^)/3'
_refine_ls_weighting_scheme calc
_refine_ls_wR_factor_gt 0.1504
_refine_ls_wR_factor_ref 0.1692
_reflns_number_gt 8621
_reflns_number_total 11699
_reflns_threshold_expression >2sigma(I)
_cod_data_source_file ic026186fsi20030113_040054_1.cif
_cod_data_source_block complex4
_cod_database_code 4313406

loop_
_symmetry_equiv_pos_as_xyz
'x, y, z'
'-x, -y, -z'

loop_
_atom_site_label
_atom_site_type_symbol
_atom_site_fract_x
_atom_site_fract_y
_atom_site_fract_z
_atom_site_U_iso_or_equiv
_atom_site_adp_type
_atom_site_occupancy
_atom_site_symmetry_multiplicity
_atom_site_calc_flag
_atom_site_refinement_flags
_atom_site_disorder_assembly
_atom_site_disorder_group
Mo1 Mo 0.17822(3) -0.18727(3) 0.360530(19) 0.04415(13) Uani 1 1 d . . .
P1 P 0.01381(9) -0.20290(8) 0.31064(6) 0.0435(2) Uani 1 1 d . . .
P2 P 0.30983(9) -0.35886(9) 0.32329(6) 0.0456(3) Uani 1 1 d . . .
S1 S -0.03608(11) 0.19252(11) 0.19477(9) 0.0702(4) Uani 1 1 d . . .
S2 S -0.27444(12) 0.26008(12) 0.18643(8) 0.0747(4) Uani 1 1 d . . .
S3 S -0.37453(13) 0.26414(14) 0.35024(8) 0.0811(4) Uani 1 1 d . . .
S4 S -0.52808(13) 0.27111(15) 0.16624(8) 0.0850(5) Uani 1 1 d . . .
S5 S -0.62085(13) 0.27030(14) 0.32927(9) 0.0844(5) Uani 1 1 d . . .
S11 S 0.38120(9) -0.38654(10) 0.01629(6) 0.0552(3) Uani 1 1 d . . .
S12 S 0.14807(10) -0.36337(10) -0.00231(7) 0.0575(3) Uani 1 1 d . . .
S13 S 0.09835(10) -0.14106(10) 0.00387(7) 0.0583(3) Uani 1 1 d . . .
S14 S -0.11749(11) -0.35921(12) 0.01584(9) 0.0739(4) Uani 1 1 d . . .
S15 S -0.16917(11) -0.13697(12) 0.02433(10) 0.0787(4) Uani 1 1 d . . .
O1 O 0.3610(3) -0.1523(4) 0.4353(2) 0.0908(13) Uani 1 1 d . . .
O2 O 0.0475(3) -0.2921(3) 0.5096(2) 0.0810(11) Uani 1 1 d . . .
O3 O 0.0611(3) 0.0329(3) 0.4192(2) 0.0744(10) Uani 1 1 d . . .
O4 O 0.2823(4) -0.0848(4) 0.2046(2) 0.0913(13) Uani 1 1 d . . .
C1 C 0.2954(4) -0.1669(4) 0.4066(3) 0.0601(12) Uani 1 1 d . . .
C2 C 0.0956(4) -0.2533(4) 0.4571(3) 0.0557(11) Uani 1 1 d . . .
C3 C 0.0993(4) -0.0492(4) 0.3975(2) 0.0553(11) Uani 1 1 d . . .
C4 C 0.2482(4) -0.1239(4) 0.2611(3) 0.0602(12) Uani 1 1 d . . .
C5 C 0.0107(3) -0.3287(3) 0.2820(2) 0.0472(9) Uani 1 1 d . . .
C51 C 0.0234(4) -0.3539(4) 0.2085(3) 0.0542(10) Uani 1 1 d . . .
H51 H 0.0339 -0.3056 0.1701 0.065 Uiso 1 1 calc R . .
C52 C 0.0204(4) -0.4523(4) 0.1929(3) 0.0682(14) Uani 1 1 d . . .
H52 H 0.0295 -0.4693 0.1437 0.082 Uiso 1 1 calc R . .
C53 C 0.0046(5) -0.5240(4) 0.2480(4) 0.0741(15) Uani 1 1 d . . .
H53 H 0.0031 -0.5892 0.2363 0.089 Uiso 1 1 calc R . .
C54 C -0.0091(5) -0.5000(4) 0.3211(3) 0.0744(15) Uani 1 1 d . . .
H54 H -0.0211 -0.5484 0.3592 0.089 Uiso 1 1 calc R . .
C55 C -0.0047(4) -0.4031(4) 0.3372(3) 0.0601(12) Uani 1 1 d . . .
H55 H -0.0123 -0.3875 0.3865 0.072 Uiso 1 1 calc R . .
C6 C -0.1305(3) -0.1698(3) 0.3748(2) 0.0489(9) Uani 1 1 d . . .
C61 C -0.1537(4) -0.1192(4) 0.4404(3) 0.0630(12) Uani 1 1 d . . .
H61 H -0.0948 -0.1006 0.4533 0.076 Uiso 1 1 calc R . .
C62 C -0.2636(5) -0.0949(5) 0.4881(3) 0.0780(16) Uani 1 1 d . . .
H62 H -0.278 -0.0577 0.5311 0.094 Uiso 1 1 calc R . .
C63 C -0.3505(4) -0.1256(5) 0.4719(3) 0.0793(16) Uani 1 1 d . . .
H63 H -0.4237 -0.1102 0.5041 0.095 Uiso 1 1 calc R . .
C64 C -0.3294(4) -0.1790(5) 0.4083(4) 0.0809(17) Uani 1 1 d . . .
H64 H -0.388 -0.2015 0.3978 0.097 Uiso 1 1 calc R . .
C65 C -0.2218(4) -0.1999(4) 0.3593(3) 0.0645(13) Uani 1 1 d . . .
H65 H -0.2092 -0.2344 0.3153 0.077 Uiso 1 1 calc R . .
C105 C 0.2988(4) -0.4425(4) 0.4053(2) 0.0554(11) Uani 1 1 d . . .
C151 C 0.3518(5) -0.4288(5) 0.4588(3) 0.0741(15) Uani 1 1 d . . .
H151 H 0.3963 -0.3802 0.4503 0.089 Uiso 1 1 calc R . .
C152 C 0.3395(5) -0.4859(5) 0.5242(3) 0.0871(18) Uani 1 1 d . . .
H152 H 0.3759 -0.4756 0.5591 0.104 Uiso 1 1 calc R . .
C153 C 0.2747(6) -0.5572(5) 0.5382(4) 0.0900(19) Uani 1 1 d . . .
H153 H 0.2668 -0.5957 0.5824 0.108 Uiso 1 1 calc R . .
C154 C 0.2221(6) -0.5717(5) 0.4877(4) 0.091(2) Uani 1 1 d . . .
H154 H 0.1775 -0.6202 0.4974 0.109 Uiso 1 1 calc R . .
C155 C 0.2334(5) -0.5147(4) 0.4205(3) 0.0712(14) Uani 1 1 d . . .
H155 H 0.1964 -0.526 0.3862 0.085 Uiso 1 1 calc R . .
C106 C 0.4638(4) -0.3630(4) 0.2926(2) 0.0505(10) Uani 1 1 d . . .
C161 C 0.5067(4) -0.2770(4) 0.2681(3) 0.0558(11) Uani 1 1 d . . .
H161 H 0.4574 -0.2144 0.2688 0.067 Uiso 1 1 calc R . .
C162 C 0.6234(4) -0.2837(4) 0.2424(3) 0.0677(13) Uani 1 1 d . . .
H162 H 0.6517 -0.2254 0.226 0.081 Uiso 1 1 calc R . .
C163 C 0.6971(4) -0.3749(5) 0.2409(3) 0.0716(14) Uani 1 1 d . . .
H163 H 0.775 -0.3786 0.2237 0.086 Uiso 1 1 calc R . .
C164 C 0.6558(4) -0.4612(4) 0.2649(3) 0.0722(14) Uani 1 1 d . . .
H164 H 0.7056 -0.5236 0.2638 0.087 Uiso 1 1 calc R . .
C165 C 0.5384(4) -0.4548(4) 0.2911(3) 0.0655(13) Uani 1 1 d . . .
H165 H 0.5104 -0.5132 0.3076 0.079 Uiso 1 1 calc R . .
C7 C -0.0004(4) -0.1208(3) 0.2281(2) 0.0517(10) Uani 1 1 d . . .
H7A H 0.069 -0.1376 0.1875 0.062 Uiso 1 1 calc R . .
H7B H -0.062 -0.1341 0.2114 0.062 Uiso 1 1 calc R . .
C8 C -0.0232(4) -0.0097(4) 0.2454(3) 0.0568(11) Uani 1 1 d . . .
H8A H 0.0314 0.0013 0.27 0.068 Uiso 1 1 calc R . .
H8B H -0.0983 0.0093 0.2801 0.068 Uiso 1 1 calc R . .
C9 C -0.0162(4) 0.0578(4) 0.1764(3) 0.0604(11) Uani 1 1 d . . .
H9A H -0.0734 0.049 0.1534 0.073 Uiso 1 1 calc R . .
H9B H 0.0575 0.0359 0.1407 0.073 Uiso 1 1 calc R . .
C10 C -0.1824(5) 0.2244(4) 0.2434(3) 0.0655(13) Uani 1 1 d . . .
C11 C -0.2253(5) 0.2275(4) 0.3171(3) 0.0702(13) Uani 1 1 d . . .
C12 C -0.1647(6) 0.2085(6) 0.3757(4) 0.103(2) Uani 1 1 d . . .
H12A H -0.2188 0.2185 0.4244 0.154 Uiso 1 1 calc R . .
H12B H -0.1144 0.2547 0.3686 0.154 Uiso 1 1 calc R . .
H12C H -0.1216 0.1401 0.3723 0.154 Uiso 1 1 calc R . .
C13 C -0.3971(5) 0.2656(4) 0.2613(3) 0.0700(13) Uani 1 1 d . . .
C14 C -0.5006(5) 0.2697(4) 0.2528(3) 0.0684(13) Uani 1 1 d . . .
C15 C -0.6669(5) 0.2479(6) 0.2032(4) 0.093(2) Uani 1 1 d . . .
C16 C -0.7083(5) 0.2462(5) 0.2767(4) 0.0855(18) Uani 1 1 d . . .
C17 C -0.7230(8) 0.2300(10) 0.1464(5) 0.162(5) Uani 1 1 d . . .
H17A H -0.6729 0.2345 0.0969 0.243 Uiso 1 1 calc R . .
H17B H -0.7918 0.2802 0.1514 0.243 Uiso 1 1 calc R . .
H17C H -0.7406 0.1637 0.1542 0.243 Uiso 1 1 calc R . .
C18 C -0.8222(6) 0.2284(7) 0.3219(4) 0.117(3) Uani 1 1 d . . .
H18A H -0.8291 0.2326 0.3744 0.175 Uiso 1 1 calc R . .
H18B H -0.8297 0.1623 0.3114 0.175 Uiso 1 1 calc R . .
H18C H -0.8807 0.2789 0.3089 0.175 Uiso 1 1 calc R . .
C107 C 0.3006(3) -0.4354(3) 0.2487(2) 0.0476(9) Uani 1 1 d . . .
H10A H 0.3545 -0.4996 0.2455 0.057 Uiso 1 1 calc R . .
H10B H 0.225 -0.4496 0.2609 0.057 Uiso 1 1 calc R . .
C108 C 0.3258(4) -0.3796(3) 0.1730(2) 0.0491(9) Uani 1 1 d . . .
H10C H 0.2637 -0.3223 0.1735 0.059 Uiso 1 1 calc R . .
H10D H 0.3941 -0.3536 0.1658 0.059 Uiso 1 1 calc R . .
C109 C 0.3414(4) -0.4468(3) 0.1083(2) 0.0512(10) Uani 1 1 d . . .
H10E H 0.2712 -0.4691 0.1142 0.061 Uiso 1 1 calc R . .
H10F H 0.3997 -0.5066 0.1105 0.061 Uiso 1 1 calc R . .
C110 C 0.2525(3) -0.3059(4) 0.0132(2) 0.0493(10) Uani 1 1 d . . .
C111 C 0.2307(4) -0.2047(4) 0.0149(2) 0.0524(10) Uani 1 1 d . . .
C112 C 0.3095(4) -0.1384(4) 0.0201(3) 0.0706(14) Uani 1 1 d . . .
H11A H 0.2718 -0.0685 0.0197 0.106 Uiso 1 1 calc R . .
H11B H 0.3762 -0.1506 -0.022 0.106 Uiso 1 1 calc R . .
H11C H 0.3309 -0.1538 0.0658 0.106 Uiso 1 1 calc R . .
C113 C 0.0441(4) -0.2512(4) 0.0082(2) 0.0529(10) Uani 1 1 d . . .
C114 C -0.0663(4) -0.2487(4) 0.0158(3) 0.0585(11) Uani 1 1 d . . .
C115 C -0.2618(4) -0.2991(5) 0.0428(3) 0.0683(14) Uani 1 1 d . . .
C116 C -0.2853(4) -0.1995(5) 0.0458(3) 0.0731(15) Uani 1 1 d . . .
C117 C -0.4020(5) -0.1284(6) 0.0638(5) 0.104(2) Uani 1 1 d . . .
H11D H -0.3933 -0.0596 0.0631 0.157 Uiso 1 1 calc R . .
H11E H -0.4467 -0.145 0.1127 0.157 Uiso 1 1 calc R . .
H11F H -0.4395 -0.1361 0.0271 0.157 Uiso 1 1 calc R . .
C118 C -0.34557(16) -0.36733(14) 0.05718(16) 0.093(2) Uani 1 1 d . . .
H11G H -0.3054 -0.4367 0.0512 0.139 Uiso 1 1 calc R . .
H11H H -0.39 -0.351 0.0221 0.139 Uiso 1 1 calc R . .
H11I H -0.3947 -0.3578 0.1074 0.139 Uiso 1 1 calc R . .
Cl1 Cl 0.69594(16) -0.01490(14) 0.21279(16) 0.1734(14) Uani 1 1 d R . .
Cl2 Cl 0.45544(16) 0.00290(14) 0.26999(16) 0.1995(17) Uani 1 1 d R . .
C200 C 0.57998(16) 0.01423(14) 0.29189(16) 0.165(4) Uani 1 1 d R . .
H20A H 0.5724 0.0829 0.3075 0.199 Uiso 1 1 calc R . .
H20B H 0.5914 -0.0317 0.3329 0.199 Uiso 1 1 calc R . .

loop_
_atom_site_aniso_label
_atom_site_aniso_U_11
_atom_site_aniso_U_22
_atom_site_aniso_U_33
_atom_site_aniso_U_23
_atom_site_aniso_U_13
_atom_site_aniso_U_12
Mo1 0.0378(2) 0.0557(2) 0.0400(2) -0.00111(15) -0.01266(14) -0.00964(15)
P1 0.0378(5) 0.0538(6) 0.0390(5) -0.0003(4) -0.0119(4) -0.0086(4)
P2 0.0390(5) 0.0552(6) 0.0418(5) 0.0031(5) -0.0121(4) -0.0083(5)
S1 0.0586(7) 0.0705(8) 0.0832(9) 0.0117(7) -0.0218(6) -0.0187(6)
S2 0.0647(8) 0.0955(10) 0.0604(8) 0.0139(7) -0.0179(6) -0.0138(7)
S3 0.0740(9) 0.1049(12) 0.0618(8) -0.0112(8) -0.0195(7) -0.0089(8)
S4 0.0669(8) 0.1203(13) 0.0606(8) 0.0172(8) -0.0197(7) -0.0084(8)
S5 0.0653(8) 0.1084(12) 0.0637(8) -0.0052(8) -0.0078(7) 0.0019(8)
S11 0.0374(5) 0.0784(8) 0.0447(6) -0.0008(5) -0.0101(4) -0.0034(5)
S12 0.0446(6) 0.0656(7) 0.0655(7) 0.0008(6) -0.0198(5) -0.0129(5)
S13 0.0462(6) 0.0643(7) 0.0661(7) 0.0058(6) -0.0216(5) -0.0091(5)
S14 0.0511(7) 0.0822(9) 0.0939(10) 0.0002(8) -0.0254(7) -0.0192(6)
S15 0.0431(6) 0.0807(9) 0.1105(12) 0.0155(8) -0.0244(7) -0.0113(6)
O1 0.067(2) 0.125(4) 0.096(3) -0.027(3) -0.041(2) -0.019(2)
O2 0.078(2) 0.110(3) 0.049(2) 0.016(2) -0.0085(18) -0.025(2)
O3 0.089(3) 0.062(2) 0.072(2) -0.0149(18) -0.024(2) -0.0086(19)
O4 0.087(3) 0.123(4) 0.066(2) 0.034(2) -0.017(2) -0.044(3)
C1 0.050(3) 0.072(3) 0.059(3) -0.013(2) -0.017(2) -0.008(2)
C2 0.053(2) 0.069(3) 0.047(2) 0.002(2) -0.021(2) -0.009(2)
C3 0.052(2) 0.070(3) 0.047(2) -0.001(2) -0.0168(19) -0.016(2)
C4 0.052(3) 0.071(3) 0.060(3) 0.002(2) -0.020(2) -0.014(2)
C5 0.0339(19) 0.058(3) 0.048(2) -0.0042(19) -0.0087(16) -0.0094(18)
C51 0.041(2) 0.067(3) 0.053(2) -0.008(2) -0.0105(18) -0.010(2)
C52 0.057(3) 0.082(4) 0.068(3) -0.025(3) -0.015(2) -0.013(3)
C53 0.070(3) 0.058(3) 0.095(4) -0.016(3) -0.014(3) -0.020(3)
C54 0.072(3) 0.065(3) 0.081(4) 0.000(3) -0.010(3) -0.019(3)
C55 0.060(3) 0.065(3) 0.054(3) -0.002(2) -0.010(2) -0.019(2)
C6 0.041(2) 0.057(3) 0.046(2) 0.0009(19) -0.0114(17) -0.0078(18)
C61 0.050(3) 0.074(3) 0.061(3) -0.016(2) -0.009(2) -0.011(2)
C62 0.062(3) 0.094(4) 0.066(3) -0.022(3) 0.000(3) -0.007(3)
C63 0.046(3) 0.104(4) 0.075(4) -0.010(3) -0.002(2) -0.005(3)
C64 0.041(3) 0.111(5) 0.090(4) -0.012(4) -0.011(3) -0.022(3)
C65 0.042(2) 0.084(3) 0.069(3) -0.017(3) -0.015(2) -0.011(2)
C105 0.046(2) 0.065(3) 0.046(2) 0.007(2) -0.0075(18) -0.002(2)
C151 0.070(3) 0.096(4) 0.059(3) 0.020(3) -0.029(3) -0.017(3)
C152 0.081(4) 0.113(5) 0.062(3) 0.022(3) -0.028(3) -0.008(4)
C153 0.100(5) 0.097(5) 0.060(3) 0.022(3) -0.018(3) -0.007(4)
C154 0.102(5) 0.085(4) 0.074(4) 0.019(3) 0.001(4) -0.036(4)
C155 0.080(4) 0.079(4) 0.054(3) 0.009(2) -0.011(3) -0.028(3)
C106 0.042(2) 0.065(3) 0.045(2) 0.0003(19) -0.0150(18) -0.010(2)
C161 0.049(2) 0.061(3) 0.056(3) -0.003(2) -0.014(2) -0.007(2)
C162 0.050(3) 0.083(4) 0.073(3) -0.008(3) -0.012(2) -0.027(3)
C163 0.037(2) 0.098(4) 0.076(3) -0.008(3) -0.012(2) -0.008(3)
C164 0.043(3) 0.079(4) 0.088(4) -0.001(3) -0.021(2) 0.004(2)
C165 0.048(3) 0.069(3) 0.076(3) 0.008(3) -0.017(2) -0.009(2)
C7 0.050(2) 0.064(3) 0.042(2) 0.0020(19) -0.0158(18) -0.012(2)
C8 0.059(3) 0.064(3) 0.049(2) 0.006(2) -0.022(2) -0.010(2)
C9 0.059(3) 0.068(3) 0.053(3) 0.007(2) -0.019(2) -0.008(2)
C10 0.068(3) 0.063(3) 0.066(3) 0.008(2) -0.022(2) -0.015(2)
C11 0.072(3) 0.074(3) 0.063(3) -0.006(3) -0.023(3) -0.005(3)
C12 0.097(5) 0.137(6) 0.082(4) -0.029(4) -0.045(4) -0.003(4)
C13 0.064(3) 0.072(3) 0.068(3) 0.004(3) -0.017(2) -0.006(3)
C14 0.067(3) 0.074(3) 0.057(3) 0.000(2) -0.015(2) -0.003(3)
C15 0.068(4) 0.133(6) 0.079(4) 0.014(4) -0.031(3) -0.013(4)
C16 0.060(3) 0.112(5) 0.078(4) 0.017(3) -0.021(3) -0.006(3)
C17 0.108(6) 0.302(15) 0.099(6) 0.022(8) -0.054(5) -0.068(8)
C18 0.074(4) 0.177(8) 0.101(5) 0.044(5) -0.026(4) -0.044(5)
C107 0.042(2) 0.052(2) 0.048(2) 0.0022(18) -0.0121(17) -0.0073(18)
C108 0.046(2) 0.055(2) 0.047(2) 0.0022(19) -0.0139(18) -0.0128(19)
C109 0.048(2) 0.056(3) 0.045(2) -0.0012(19) -0.0139(18) -0.0011(19)
C110 0.038(2) 0.071(3) 0.040(2) 0.0045(19) -0.0128(17) -0.0137(19)
C111 0.042(2) 0.071(3) 0.047(2) 0.004(2) -0.0174(18) -0.014(2)
C112 0.060(3) 0.071(3) 0.092(4) 0.004(3) -0.035(3) -0.021(3)
C113 0.043(2) 0.069(3) 0.049(2) 0.006(2) -0.0174(18) -0.012(2)
C114 0.044(2) 0.077(3) 0.058(3) 0.007(2) -0.022(2) -0.012(2)
C115 0.049(3) 0.097(4) 0.067(3) 0.003(3) -0.022(2) -0.025(3)
C116 0.042(3) 0.110(5) 0.072(3) 0.004(3) -0.022(2) -0.020(3)
C117 0.044(3) 0.125(6) 0.138(6) -0.001(5) -0.029(3) -0.003(3)
C118 0.062(3) 0.125(5) 0.104(5) -0.016(4) -0.022(3) -0.043(4)
Cl1 0.1101(18) 0.137(2) 0.298(4) 0.039(2) -0.089(2) -0.0475(16)
Cl2 0.129(2) 0.1070(18) 0.351(5) -0.037(2) -0.030(3) -0.0372(16)
C200 0.217(13) 0.104(7) 0.179(11) -0.010(7) -0.094(10) 0.013(7)

loop_
_atom_type_symbol
_atom_type_description
_atom_type_scat_dispersion_real
_atom_type_scat_dispersion_imag
_atom_type_scat_source
C C 0.0033 0.0016 'International Tables Vol C Tables 4.2.6.8 and 6.1.1.4'
H H 0 0 'International Tables Vol C Tables 4.2.6.8 and 6.1.1.4'
O O 0.0106 0.006 'International Tables Vol C Tables 4.2.6.8 and 6.1.1.4'
P P 0.1023 0.0942 'International Tables Vol C Tables 4.2.6.8 and 6.1.1.4'
S S 0.1246 0.1234 'International Tables Vol C Tables 4.2.6.8 and 6.1.1.4'
Mo Mo -1.6832 0.6857 'International Tables Vol C Tables 4.2.6.8 and 6.1.1.4'
Cl Cl 0.1484 0.1585 'International Tables Vol C Tables 4.2.6.8 and 6.1.1.4'

loop_
_exptl_crystal_face_index_h
_exptl_crystal_face_index_k
_exptl_crystal_face_index_l
_exptl_crystal_face_perp_dist
0 1 0 0.02
0 -1 0 0.03
0 0 1 0.02
0 0 -1 0.07
1 0 0 0.1
-1 0 0 0.08
0 1 1 0.02
0 -1 -1 0.05
0 -1 1 0.01

loop_
_geom_angle_atom_site_label_1
_geom_angle_atom_site_label_2
_geom_angle_atom_site_label_3
_geom_angle
_geom_angle_site_symmetry_1
_geom_angle_site_symmetry_3
_geom_angle_publ_flag
C3 Mo1 C1 84.54(19) . . ?
C3 Mo1 C4 88.3(2) . . ?
C1 Mo1 C4 93.9(2) . . ?
C3 Mo1 C2 92.06(19) . . ?
C1 Mo1 C2 91.47(19) . . ?
C4 Mo1 C2 174.60(18) . . ?
C3 Mo1 P2 168.87(13) . . ?
C1 Mo1 P2 84.34(15) . . ?
C4 Mo1 P2 91.84(15) . . ?
C2 Mo1 P2 88.80(14) . . ?
C3 Mo1 P1 90.87(13) . . ?
C1 Mo1 P1 174.68(14) . . ?
C4 Mo1 P1 88.61(13) . . ?
C2 Mo1 P1 85.99(13) . . ?
P2 Mo1 P1 100.26(4) . . ?
C5 P1 C6 99.48(19) . . ?
C5 P1 C7 103.7(2) . . ?
C6 P1 C7 101.6(2) . . ?
C5 P1 Mo1 117.72(14) . . ?
C6 P1 Mo1 117.23(14) . . ?
C7 P1 Mo1 114.68(14) . . ?
C105 P2 C107 105.0(2) . . ?
C105 P2 C106 101.0(2) . . ?
C107 P2 C106 98.91(19) . . ?
C105 P2 Mo1 109.42(15) . . ?
C107 P2 Mo1 122.45(14) . . ?
C106 P2 Mo1 117.40(15) . . ?
C10 S1 C9 102.1(2) . . ?
C13 S2 C10 94.0(3) . . ?
C13 S3 C11 95.0(3) . . ?
C14 S4 C15 95.5(3) . . ?
C14 S5 C16 95.9(3) . . ?
C110 S11 C109 101.8(2) . . ?
C113 S12 C110 94.8(2) . . ?
C113 S13 C111 95.4(2) . . ?
C114 S14 C115 95.4(3) . . ?
C114 S15 C116 94.6(3) . . ?
O1 C1 Mo1 177.5(4) . . ?
O2 C2 Mo1 177.4(4) . . ?
O3 C3 Mo1 174.7(4) . . ?
O4 C4 Mo1 176.3(5) . . ?
C55 C5 C51 118.3(4) . . ?
C55 C5 P1 117.6(3) . . ?
C51 C5 P1 124.1(3) . . ?
C5 C51 C52 119.3(5) . . ?
C5 C51 H51 120.4 . . ?
C52 C51 H51 120.4 . . ?
C53 C52 C51 121.5(5) . . ?
C53 C52 H52 119.3 . . ?
C51 C52 H52 119.3 . . ?
C52 C53 C54 119.9(5) . . ?
C52 C53 H53 120 . . ?
C54 C53 H53 120 . . ?
C53 C54 C55 119.2(5) . . ?
C53 C54 H54 120.4 . . ?
C55 C54 H54 120.4 . . ?
C54 C55 C5 121.8(5) . . ?
C54 C55 H55 119.1 . . ?
C5 C55 H55 119.1 . . ?
C61 C6 C65 117.1(4) . . ?
C61 C6 P1 122.4(3) . . ?
C65 C6 P1 120.4(3) . . ?
C6 C61 C62 121.4(5) . . ?
C6 C61 H61 119.3 . . ?
C62 C61 H61 119.3 . . ?
C63 C62 C61 120.2(5) . . ?
C63 C62 H62 119.9 . . ?
C61 C62 H62 119.9 . . ?
C64 C63 C62 119.7(5) . . ?
C64 C63 H63 120.2 . . ?
C62 C63 H63 120.2 . . ?
C63 C64 C65 120.4(5) . . ?
C63 C64 H64 119.8 . . ?
C65 C64 H64 119.8 . . ?
C64 C65 C6 121.1(5) . . ?
C64 C65 H65 119.4 . . ?
C6 C65 H65 119.4 . . ?
C155 C105 C151 117.4(5) . . ?
C155 C105 P2 123.3(4) . . ?
C151 C105 P2 119.2(4) . . ?
C152 C151 C105 121.2(6) . . ?
C152 C151 H151 119.4 . . ?
C105 C151 H151 119.4 . . ?
C153 C152 C151 120.6(6) . . ?
C153 C152 H152 119.7 . . ?
C151 C152 H152 119.7 . . ?
C154 C153 C152 119.4(6) . . ?
C154 C153 H153 120.3 . . ?
C152 C153 H153 120.3 . . ?
C153 C154 C155 121.2(6) . . ?
C153 C154 H154 119.4 . . ?
C155 C154 H154 119.4 . . ?
C105 C155 C154 120.2(6) . . ?
C105 C155 H155 119.9 . . ?
C154 C155 H155 119.9 . . ?
C161 C106 C165 118.9(4) . . ?
C161 C106 P2 121.7(3) . . ?
C165 C106 P2 119.3(4) . . ?
C106 C161 C162 120.1(5) . . ?
C106 C161 H161 120 . . ?
C162 C161 H161 120 . . ?
C163 C162 C161 120.8(5) . . ?
C163 C162 H162 119.6 . . ?
C161 C162 H162 119.6 . . ?
C162 C163 C164 119.8(5) . . ?
C162 C163 H163 120.1 . . ?
C164 C163 H163 120.1 . . ?
C163 C164 C165 119.6(5) . . ?
C163 C164 H164 120.2 . . ?
C165 C164 H164 120.2 . . ?
C106 C165 C164 120.8(5) . . ?
C106 C165 H165 119.6 . . ?
C164 C165 H165 119.6 . . ?
C8 C7 P1 112.2(3) . . ?
C8 C7 H7A 109.2 . . ?
P1 C7 H7A 109.2 . . ?
C8 C7 H7B 109.2 . . ?
P1 C7 H7B 109.2 . . ?
H7A C7 H7B 107.9 . . ?
C7 C8 C9 113.1(4) . . ?
C7 C8 H8A 109 . . ?
C9 C8 H8A 109 . . ?
C7 C8 H8B 109 . . ?
C9 C8 H8B 109 . . ?
H8A C8 H8B 107.8 . . ?
C8 C9 S1 114.2(3) . . ?
C8 C9 H9A 108.7 . . ?
S1 C9 H9A 108.7 . . ?
C8 C9 H9B 108.7 . . ?
S1 C9 H9B 108.7 . . ?
H9A C9 H9B 107.6 . . ?
C11 C10 S2 119.0(4) . . ?
C11 C10 S1 125.5(4) . . ?
S2 C10 S1 115.4(3) . . ?
C10 C11 C12 128.6(6) . . ?
C10 C11 S3 115.8(4) . . ?
C12 C11 S3 115.5(4) . . ?
C11 C12 H12A 109.5 . . ?
C11 C12 H12B 109.5 . . ?
H12A C12 H12B 109.5 . . ?
C11 C12 H12C 109.5 . . ?
H12A C12 H12C 109.5 . . ?
H12B C12 H12C 109.5 . . ?
C14 C13 S2 123.7(4) . . ?
C14 C13 S3 122.0(4) . . ?
S2 C13 S3 114.3(3) . . ?
C13 C14 S4 124.1(4) . . ?
C13 C14 S5 122.5(4) . . ?
S4 C14 S5 113.4(3) . . ?
C16 C15 C17 127.2(7) . . ?
C16 C15 S4 117.4(5) . . ?
C17 C15 S4 115.4(5) . . ?
C15 C16 C18 128.1(7) . . ?
C15 C16 S5 116.6(5) . . ?
C18 C16 S5 115.3(5) . . ?
C15 C17 H17A 109.5 . . ?
C15 C17 H17B 109.5 . . ?
H17A C17 H17B 109.5 . . ?
C15 C17 H17C 109.5 . . ?
H17A C17 H17C 109.5 . . ?
H17B C17 H17C 109.5 . . ?
C16 C18 H18A 109.5 . . ?
C16 C18 H18B 109.5 . . ?
H18A C18 H18B 109.5 . . ?
C16 C18 H18C 109.5 . . ?
H18A C18 H18C 109.5 . . ?
H18B C18 H18C 109.5 . . ?
C108 C107 P2 110.8(3) . . ?
C108 C107 H10A 109.5 . . ?
P2 C107 H10A 109.5 . . ?
C108 C107 H10B 109.5 . . ?
P2 C107 H10B 109.5 . . ?
H10A C107 H10B 108.1 . . ?
C109 C108 C107 112.5(4) . . ?
C109 C108 H10C 109.1 . . ?
C107 C108 H10C 109.1 . . ?
C109 C108 H10D 109.1 . . ?
C107 C108 H10D 109.1 . . ?
H10C C108 H10D 107.8 . . ?
C108 C109 S11 114.3(3) . . ?
C108 C109 H10E 108.7 . . ?
S11 C109 H10E 108.7 . . ?
C108 C109 H10F 108.7 . . ?
S11 C109 H10F 108.7 . . ?
H10E C109 H10F 107.6 . . ?
C111 C110 S11 125.6(3) . . ?
C111 C110 S12 117.4(3) . . ?
S11 C110 S12 116.7(3) . . ?
C110 C111 C112 127.3(4) . . ?
C110 C111 S13 116.6(3) . . ?
C112 C111 S13 115.9(4) . . ?
C111 C112 H11A 109.5 . . ?
C111 C112 H11B 109.5 . . ?
H11A C112 H11B 109.5 . . ?
C111 C112 H11C 109.5 . . ?
H11A C112 H11C 109.5 . . ?
H11B C112 H11C 109.5 . . ?
C114 C113 S12 123.5(4) . . ?
C114 C113 S13 122.9(4) . . ?
S12 C113 S13 113.6(2) . . ?
C113 C114 S15 123.5(4) . . ?
C113 C114 S14 122.1(4) . . ?
S15 C114 S14 114.3(2) . . ?
C116 C115 C118 126.9(5) . . ?
C116 C115 S14 116.9(4) . . ?
C118 C115 S14 116.2(4) . . ?
C115 C116 C117 127.8(5) . . ?
C115 C116 S15 117.6(4) . . ?
C117 C116 S15 114.5(5) . . ?
C116 C117 H11D 109.5 . . ?
C116 C117 H11E 109.5 . . ?
H11D C117 H11E 109.5 . . ?
C116 C117 H11F 109.5 . . ?
H11D C117 H11F 109.5 . . ?
H11E C117 H11F 109.5 . . ?
C115 C118 H11G 109.5 . . ?
C115 C118 H11H 109.5 . . ?
H11G C118 H11H 109.5 . . ?
C115 C118 H11I 109.5 . . ?
H11G C118 H11I 109.5 . . ?
H11H C118 H11I 109.5 . . ?
Cl1 C200 Cl2 109.1 . . ?
Cl1 C200 H20A 109.9 . . ?
Cl2 C200 H20A 109.9 . . ?
Cl1 C200 H20B 109.9 . . ?
Cl2 C200 H20B 109.9 . . ?
H20A C200 H20B 108.3 . . ?

loop_
_geom_bond_atom_site_label_1
_geom_bond_atom_site_label_2
_geom_bond_distance
_geom_bond_site_symmetry_2
_geom_bond_publ_flag
Mo1 C3 1.982(5) . ?
Mo1 C1 1.983(5) . ?
Mo1 C4 2.020(5) . ?
Mo1 C2 2.046(5) . ?
Mo1 P2 2.5472(12) . ?
Mo1 P1 2.5535(11) . ?
P1 C5 1.834(4) . ?
P1 C6 1.840(4) . ?
P1 C7 1.852(4) . ?
P2 C105 1.819(5) . ?
P2 C107 1.839(4) . ?
P2 C106 1.843(4) . ?
S1 C10 1.771(6) . ?
S1 C9 1.829(5) . ?
S2 C13 1.745(6) . ?
S2 C10 1.755(5) . ?
S3 C13 1.756(6) . ?
S3 C11 1.764(6) . ?
S4 C14 1.741(6) . ?
S4 C15 1.771(7) . ?
S5 C14 1.749(5) . ?
S5 C16 1.763(7) . ?
S11 C110 1.754(4) . ?
S11 C109 1.821(4) . ?
S12 C113 1.752(5) . ?
S12 C110 1.766(4) . ?
S13 C113 1.757(5) . ?
S13 C111 1.758(4) . ?
S14 C114 1.752(5) . ?
S14 C115 1.758(6) . ?
S15 C114 1.743(5) . ?
S15 C116 1.778(5) . ?
O1 C1 1.162(6) . ?
O2 C2 1.147(6) . ?
O3 C3 1.160(6) . ?
O4 C4 1.148(6) . ?
C5 C55 1.385(6) . ?
C5 C51 1.390(6) . ?
C51 C52 1.395(7) . ?
C51 H51 0.93 . ?
C52 C53 1.357(8) . ?
C52 H52 0.93 . ?
C53 C54 1.376(8) . ?
C53 H53 0.93 . ?
C54 C55 1.382(7) . ?
C54 H54 0.93 . ?
C55 H55 0.93 . ?
C6 C61 1.371(6) . ?
C6 C65 1.409(6) . ?
C61 C62 1.393(7) . ?
C61 H61 0.93 . ?
C62 C63 1.367(8) . ?
C62 H62 0.93 . ?
C63 C64 1.363(8) . ?
C63 H63 0.93 . ?
C64 C65 1.378(7) . ?
C64 H64 0.93 . ?
C65 H65 0.93 . ?
C105 C155 1.374(7) . ?
C105 C151 1.393(7) . ?
C151 C152 1.379(7) . ?
C151 H151 0.93 . ?
C152 C153 1.360(9) . ?
C152 H152 0.93 . ?
C153 C154 1.342(9) . ?
C153 H153 0.93 . ?
C154 C155 1.405(8) . ?
C154 H154 0.93 . ?
C155 H155 0.93 . ?
C106 C161 1.380(6) . ?
C106 C165 1.377(7) . ?
C161 C162 1.390(6) . ?
C161 H161 0.93 . ?
C162 C163 1.366(8) . ?
C162 H162 0.93 . ?
C163 C164 1.372(8) . ?
C163 H163 0.93 . ?
C164 C165 1.400(7) . ?
C164 H164 0.93 . ?
C165 H165 0.93 . ?
C7 C8 1.508(6) . ?
C7 H7A 0.97 . ?
C7 H7B 0.97 . ?
C8 C9 1.509(6) . ?
C8 H8A 0.97 . ?
C8 H8B 0.97 . ?
C9 H9A 0.97 . ?
C9 H9B 0.97 . ?
C10 C11 1.321(7) . ?
C11 C12 1.481(8) . ?
C12 H12A 0.96 . ?
C12 H12B 0.96 . ?
C12 H12C 0.96 . ?
C13 C14 1.345(8) . ?
C15 C16 1.315(9) . ?
C15 C17 1.491(10) . ?
C16 C18 1.496(8) . ?
C17 H17A 0.96 . ?
C17 H17B 0.96 . ?
C17 H17C 0.96 . ?
C18 H18A 0.96 . ?
C18 H18B 0.96 . ?
C18 H18C 0.96 . ?
C107 C108 1.528(6) . ?
C107 H10A 0.97 . ?
C107 H10B 0.97 . ?
C108 C109 1.505(6) . ?
C108 H10C 0.97 . ?
C108 H10D 0.97 . ?
C109 H10E 0.97 . ?
C109 H10F 0.97 . ?
C110 C111 1.336(6) . ?
C111 C112 1.502(6) . ?
C112 H11A 0.96 . ?
C112 H11B 0.96 . ?
C112 H11C 0.96 . ?
C113 C114 1.347(6) . ?
C115 C116 1.316(8) . ?
C115 C118 1.503(5) . ?
C116 C117 1.527(8) . ?
C117 H11D 0.96 . ?
C117 H11E 0.96 . ?
C117 H11F 0.96 . ?
C118 H11G 0.96 . ?
C118 H11H 0.96 . ?
C118 H11I 0.96 . ?
Cl1 C200 1.7438 . ?
Cl2 C200 1.7691 . ?
C200 H20A 0.97 . ?
C200 H20B 0.97 . ?

loop_
_geom_torsion_atom_site_label_1
_geom_torsion_atom_site_label_2
_geom_torsion_atom_site_label_3
_geom_torsion_atom_site_label_4
_geom_torsion
_geom_torsion_site_symmetry_1
_geom_torsion_site_symmetry_2
_geom_torsion_site_symmetry_3
_geom_torsion_site_symmetry_4
_geom_torsion_publ_flag
C3 Mo1 P1 C5 -167.7(2) . . . . ?
C1 Mo1 P1 C5 -137.3(17) . . . . ?
C4 Mo1 P1 C5 104.0(2) . . . . ?
C2 Mo1 P1 C5 -75.7(2) . . . . ?
P2 Mo1 P1 C5 12.37(16) . . . . ?
C3 Mo1 P1 C6 -49.0(2) . . . . ?
C1 Mo1 P1 C6 -18.6(17) . . . . ?
C4 Mo1 P1 C6 -137.3(2) . . . . ?
C2 Mo1 P1 C6 43.0(2) . . . . ?
P2 Mo1 P1 C6 131.05(16) . . . . ?
C3 Mo1 P1 C7 70.0(2) . . . . ?
C1 Mo1 P1 C7 100.3(17) . . . . ?
C4 Mo1 P1 C7 -18.4(2) . . . . ?
C2 Mo1 P1 C7 162.0(2) . . . . ?
P2 Mo1 P1 C7 -109.98(16) . . . . ?
C3 Mo1 P2 C105 78.1(7) . . . . ?
C1 Mo1 P2 C105 75.1(2) . . . . ?
C4 Mo1 P2 C105 168.9(2) . . . . ?
C2 Mo1 P2 C105 -16.5(2) . . . . ?
P1 Mo1 P2 C105 -102.22(17) . . . . ?
C3 Mo1 P2 C107 -158.6(7) . . . . ?
C1 Mo1 P2 C107 -161.6(2) . . . . ?
C4 Mo1 P2 C107 -67.8(2) . . . . ?
C2 Mo1 P2 C107 106.8(2) . . . . ?
P1 Mo1 P2 C107 21.14(16) . . . . ?
C3 Mo1 P2 C106 -36.1(7) . . . . ?
C1 Mo1 P2 C106 -39.1(2) . . . . ?
C4 Mo1 P2 C106 54.6(2) . . . . ?
C2 Mo1 P2 C106 -130.7(2) . . . . ?
P1 Mo1 P2 C106 143.57(16) . . . . ?
C3 Mo1 C1 O1 24(12) . . . . ?
C4 Mo1 C1 O1 112(12) . . . . ?
C2 Mo1 C1 O1 -68(12) . . . . ?
P2 Mo1 C1 O1 -156(12) . . . . ?
P1 Mo1 C1 O1 -6(13) . . . . ?
C3 Mo1 C2 O2 118(10) . . . . ?
C1 Mo1 C2 O2 -157(10) . . . . ?
C4 Mo1 C2 O2 24(11) . . . . ?
P2 Mo1 C2 O2 -73(10) . . . . ?
P1 Mo1 C2 O2 28(10) . . . . ?
C1 Mo1 C3 O3 22(4) . . . . ?
C4 Mo1 C3 O3 -72(4) . . . . ?
C2 Mo1 C3 O3 113(4) . . . . ?
P2 Mo1 C3 O3 19(5) . . . . ?
P1 Mo1 C3 O3 -161(4) . . . . ?
C3 Mo1 C4 O4 -48(7) . . . . ?
C1 Mo1 C4 O4 -133(7) . . . . ?
C2 Mo1 C4 O4 46(8) . . . . ?
P2 Mo1 C4 O4 143(7) . . . . ?
P1 Mo1 C4 O4 43(7) . . . . ?
C6 P1 C5 C55 -62.1(4) . . . . ?
C7 P1 C5 C55 -166.5(4) . . . . ?
Mo1 P1 C5 C55 65.6(4) . . . . ?
C6 P1 C5 C51 118.4(4) . . . . ?
C7 P1 C5 C51 13.9(4) . . . . ?
Mo1 P1 C5 C51 -113.9(3) . . . . ?
C55 C5 C51 C52 0.0(6) . . . . ?
P1 C5 C51 C52 179.5(3) . . . . ?
C5 C51 C52 C53 0.4(7) . . . . ?
C51 C52 C53 C54 0.1(8) . . . . ?
C52 C53 C54 C55 -1.0(9) . . . . ?
C53 C54 C55 C5 1.4(8) . . . . ?
C51 C5 C55 C54 -0.9(7) . . . . ?
P1 C5 C55 C54 179.5(4) . . . . ?
C5 P1 C6 C61 141.5(4) . . . . ?
C7 P1 C6 C61 -112.4(4) . . . . ?
Mo1 P1 C6 C61 13.4(5) . . . . ?
C5 P1 C6 C65 -35.9(4) . . . . ?
C7 P1 C6 C65 70.2(4) . . . . ?
Mo1 P1 C6 C65 -164.0(3) . . . . ?
C65 C6 C61 C62 -2.5(8) . . . . ?
P1 C6 C61 C62 180.0(4) . . . . ?
C6 C61 C62 C63 3.0(9) . . . . ?
C61 C62 C63 C64 -0.9(10) . . . . ?
C62 C63 C64 C65 -1.7(10) . . . . ?
C63 C64 C65 C6 2.2(10) . . . . ?
C61 C6 C65 C64 0.0(8) . . . . ?
P1 C6 C65 C64 177.5(5) . . . . ?
C107 P2 C105 C155 -34.1(5) . . . . ?
C106 P2 C105 C155 -136.5(4) . . . . ?
Mo1 P2 C105 C155 99.1(4) . . . . ?
C107 P2 C105 C151 150.9(4) . . . . ?
C106 P2 C105 C151 48.5(4) . . . . ?
Mo1 P2 C105 C151 -75.9(4) . . . . ?
C155 C105 C151 C152 0.4(8) . . . . ?
P2 C105 C151 C152 175.7(5) . . . . ?
C105 C151 C152 C153 -0.2(10) . . . . ?
C151 C152 C153 C154 -0.1(10) . . . . ?
C152 C153 C154 C155 0.3(11) . . . . ?
C151 C105 C155 C154 -0.2(8) . . . . ?
P2 C105 C155 C154 -175.3(5) . . . . ?
C153 C154 C155 C105 -0.1(10) . . . . ?
C105 P2 C106 C161 -138.6(4) . . . . ?
C107 P2 C106 C161 114.1(4) . . . . ?
Mo1 P2 C106 C161 -19.8(4) . . . . ?
C105 P2 C106 C165 44.1(4) . . . . ?
C107 P2 C106 C165 -63.2(4) . . . . ?
Mo1 P2 C106 C165 162.9(3) . . . . ?
C165 C106 C161 C162 0.0(7) . . . . ?
P2 C106 C161 C162 -177.3(4) . . . . ?
C106 C161 C162 C163 0.1(8) . . . . ?
C161 C162 C163 C164 0.1(8) . . . . ?
C162 C163 C164 C165 -0.3(9) . . . . ?
C161 C106 C165 C164 -0.2(8) . . . . ?
P2 C106 C165 C164 177.2(4) . . . . ?
C163 C164 C165 C106 0.4(9) . . . . ?
C5 P1 C7 C8 168.5(3) . . . . ?
C6 P1 C7 C8 65.7(4) . . . . ?
Mo1 P1 C7 C8 -61.8(3) . . . . ?
P1 C7 C8 C9 170.7(3) . . . . ?
C7 C8 C9 S1 -177.0(3) . . . . ?
C10 S1 C9 C8 -70.5(4) . . . . ?
C13 S2 C10 C11 -9.6(5) . . . . ?
C13 S2 C10 S1 173.3(3) . . . . ?
C9 S1 C10 C11 96.1(5) . . . . ?
C9 S1 C10 S2 -87.0(3) . . . . ?
S2 C10 C11 C12 -175.1(6) . . . . ?
S1 C10 C11 C12 1.7(10) . . . . ?
S2 C10 C11 S3 2.1(6) . . . . ?
S1 C10 C11 S3 178.8(3) . . . . ?
C13 S3 C11 C10 6.7(5) . . . . ?
C13 S3 C11 C12 -175.8(5) . . . . ?
C10 S2 C13 C14 -165.8(5) . . . . ?
C10 S2 C13 S3 13.7(4) . . . . ?
C11 S3 C13 C14 166.5(5) . . . . ?
C11 S3 C13 S2 -13.0(4) . . . . ?
S2 C13 C14 S4 -0.5(8) . . . . ?
S3 C13 C14 S4 -179.9(3) . . . . ?
S2 C13 C14 S5 177.5(3) . . . . ?
S3 C13 C14 S5 -1.9(7) . . . . ?
C15 S4 C14 C13 167.5(5) . . . . ?
C15 S4 C14 S5 -10.6(4) . . . . ?
C16 S5 C14 C13 -166.9(5) . . . . ?
C16 S5 C14 S4 11.3(4) . . . . ?
C14 S4 C15 C16 5.7(7) . . . . ?
C14 S4 C15 C17 -173.0(7) . . . . ?
C17 C15 C16 C18 -1.5(14) . . . . ?
S4 C15 C16 C18 -180.0(6) . . . . ?
C17 C15 C16 S5 179.9(8) . . . . ?
S4 C15 C16 S5 1.4(9) . . . . ?
C14 S5 C16 C15 -7.7(6) . . . . ?
C14 S5 C16 C18 173.5(6) . . . . ?
C105 P2 C107 C108 -171.8(3) . . . . ?
C106 P2 C107 C108 -67.9(3) . . . . ?
Mo1 P2 C107 C108 62.8(3) . . . . ?
P2 C107 C108 C109 168.9(3) . . . . ?
C107 C108 C109 S11 -176.0(3) . . . . ?
C110 S11 C109 C108 -74.6(4) . . . . ?
C109 S11 C110 C111 111.1(4) . . . . ?
C109 S11 C110 S12 -75.1(3) . . . . ?
C113 S12 C110 C111 -10.2(4) . . . . ?
C113 S12 C110 S11 175.5(2) . . . . ?
S11 C110 C111 C112 -0.3(7) . . . . ?
S12 C110 C111 C112 -174.0(4) . . . . ?
S11 C110 C111 S13 175.4(2) . . . . ?
S12 C110 C111 S13 1.6(5) . . . . ?
C113 S13 C111 C110 7.8(4) . . . . ?
C113 S13 C111 C112 -176.0(4) . . . . ?
C110 S12 C113 C114 -167.5(4) . . . . ?
C110 S12 C113 S13 15.0(3) . . . . ?
C111 S13 C113 C114 168.1(4) . . . . ?
C111 S13 C113 S12 -14.4(3) . . . . ?
S12 C113 C114 S15 -178.7(3) . . . . ?
S13 C113 C114 S15 -1.5(6) . . . . ?
S12 C113 C114 S14 -0.1(6) . . . . ?
S13 C113 C114 S14 177.2(3) . . . . ?
C116 S15 C114 C113 -171.5(4) . . . . ?
C116 S15 C114 S14 9.7(3) . . . . ?
C115 S14 C114 C113 170.8(4) . . . . ?
C115 S14 C114 S15 -10.4(3) . . . . ?
C114 S14 C115 C116 7.1(5) . . . . ?
C114 S14 C115 C118 -175.2(4) . . . . ?
C118 C115 C116 C117 -0.4(10) . . . . ?
S14 C115 C116 C117 177.0(5) . . . . ?
C118 C115 C116 S15 -178.8(4) . . . . ?
S14 C115 C116 S15 -1.4(6) . . . . ?
C114 S15 C116 C115 -5.1(5) . . . . ?
C114 S15 C116 C117 176.3(5) . . . . ?
